data_7058823
loop_
_publ_author_name
'Semenov, Nikolay A.'
'Radiush, Ekaterina A.'
'Chulanova, Elena A.'
'Slawin, Alexandra M. Z.'
'Woollins, J. Derek'
'Kadilenko, Evgeny M.'
'Bagryanskaya, Irina Yu.'
'Irtegova, Irina G.'
'Bogomyakov, Artem S.'
'Shundrin, Leonid A.'
'Gritsan, Nina P.'
'Zibarev, Andrey V.'

_publ_section_title
;
 Design, synthesis and isolation of a new 1,2,5-selenadiazolidyl and
 structural and magnetic characterization of its alkali-metal salts
;
_journal_issue 41
_journal_name_full 'New Journal of Chemistry'
_journal_page_first 16331
_journal_paper_doi 10.1039/C9NJ04069B
_journal_volume 43
_journal_year 2019
_chemical_formula_moiety 'C18 H24 K N6 O6 Se'
_chemical_formula_sum 'C18 H24 K N6 O6 Se'
_chemical_formula_weight 538.49
_chemical_name_systematic 'potassium 5,6-dicyano-1,2,5-selenadiazolo[3,4-b]pyrazinidile, complex with 18-crown-6'
_space_group_crystal_system monoclinic
_space_group_IT_number 14
_space_group_name_Hall '-P 2ybc'
_space_group_name_H-M_alt 'P 1 21/c 1'
_symmetry_space_group_name_Hall '-P 2ybc'
_symmetry_space_group_name_H-M 'P 1 21/c 1'
_atom_sites_solution_hydrogens geom
_audit_creation_method SHELXL-2014/7
_audit_update_record
;
2019-05-22 deposited with the CCDC.    2019-09-12 downloaded from the CCDC.
;
_cell_angle_alpha 90
_cell_angle_beta 105.018(2)
_cell_angle_gamma 90
_cell_formula_units_Z 4
_cell_length_a 12.0108(5)
_cell_length_b 19.0336(8)
_cell_length_c 10.8353(4)
_cell_measurement_reflns_used 9893
_cell_measurement_temperature 296(2)
_cell_measurement_theta_max 24.37
_cell_measurement_theta_min 2.50
_cell_volume 2392.44(17)
_computing_cell_refinement 'Bruker SAINT'
_computing_data_collection 'Bruker APEX2'
_computing_data_reduction 'Bruker SAINT'
_computing_molecular_graphics 'Bruker SHELXTL'
_computing_publication_material 'Bruker SHELXTL'
_computing_structure_refinement 'SHELXL-2014/7 (Sheldrick, 2014)'
_computing_structure_solution 'SHELXS-97 (Sheldrick, 2008)'
_diffrn_ambient_temperature 296(2)
_diffrn_measured_fraction_theta_full 0.999
_diffrn_measured_fraction_theta_max 0.934
_diffrn_measurement_device_type 'Bruker APEX-II CCD'
_diffrn_measurement_method '\f and \w scans'
_diffrn_radiation_type MoK\a
_diffrn_radiation_wavelength 0.71073
_diffrn_reflns_av_R_equivalents 0.0447
_diffrn_reflns_av_unetI/netI 0.0406
_diffrn_reflns_Laue_measured_fraction_full 0.999
_diffrn_reflns_Laue_measured_fraction_max 0.934
_diffrn_reflns_limit_h_max 16
_diffrn_reflns_limit_h_min -16
_diffrn_reflns_limit_k_max 25
_diffrn_reflns_limit_k_min -26
_diffrn_reflns_limit_l_max 12
_diffrn_reflns_limit_l_min -15
_diffrn_reflns_number 46819
_diffrn_reflns_point_group_measured_fraction_full 0.999
_diffrn_reflns_point_group_measured_fraction_max 0.934
_diffrn_reflns_theta_full 25.000
_diffrn_reflns_theta_max 30.048
_diffrn_reflns_theta_min 2.221
_diffrn_source 'sealed tube'
_exptl_absorpt_coefficient_mu 1.788
_exptl_absorpt_correction_T_max 0.8622
_exptl_absorpt_correction_T_min 0.5781
_exptl_absorpt_correction_type multi-scan
_exptl_absorpt_process_details SADABS
_exptl_crystal_colour black
_exptl_crystal_density_diffrn 1.495
_exptl_crystal_density_method 'not measured'
_exptl_crystal_description prism
_exptl_crystal_F_000 1100
_exptl_crystal_size_max 0.900
_exptl_crystal_size_mid 0.500
_exptl_crystal_size_min 0.400
_refine_diff_density_max 0.389
_refine_diff_density_min -0.613
_refine_diff_density_rms 0.082
_refine_ls_extinction_method none
_refine_ls_goodness_of_fit_ref 1.012
_refine_ls_hydrogen_treatment constr
_refine_ls_matrix_type full
_refine_ls_number_parameters 289
_refine_ls_number_reflns 6549
_refine_ls_number_restraints 0
_refine_ls_restrained_S_all 1.012
_refine_ls_R_factor_all 0.0917
_refine_ls_R_factor_gt 0.0466
_refine_ls_shift/su_max 0.002
_refine_ls_shift/su_mean 0.000
_refine_ls_structure_factor_coef Fsqd
_refine_ls_weighting_details 'w=1/[\s^2^(Fo^2^)+(0.0540P)^2^+2.1368P] where P=(Fo^2^+2Fc^2^)/3'
_refine_ls_weighting_scheme calc
_refine_ls_wR_factor_gt 0.1053
_refine_ls_wR_factor_ref 0.1262
_reflns_Friedel_coverage 0.000
_reflns_number_gt 4215
_reflns_number_total 6549
_reflns_threshold_expression 'I > 2\s(I)'
_cod_data_source_file c9nj04069b2.cif
_cod_data_source_block 2
_cod_depositor_comments 'Adding full bibliography for 7058822--7058825.cif.'
_cod_database_code 7058823
_shelx_shelxl_version_number 2014/7
_shelx_space_group_comment
;
The symmetry employed for this shelxl refinement is uniquely defined
by the following loop, which should always be used as a source of
symmetry information in preference to the above space-group names.
They are only intended as comments.
;
_shelx_estimated_absorpt_t_min 0.296
_shelx_estimated_absorpt_t_max 0.535

loop_
_space_group_symop_operation_xyz
'x, y, z'
'-x, y+1/2, -z+1/2'
'-x, -y, -z'
'x, -y-1/2, z-1/2'

loop_
_atom_site_label
_atom_site_type_symbol
_atom_site_fract_x
_atom_site_fract_y
_atom_site_fract_z
_atom_site_U_iso_or_equiv
_atom_site_adp_type
_atom_site_occupancy
_atom_site_site_symmetry_order
_atom_site_calc_flag
_atom_site_refinement_flags_posn
_atom_site_refinement_flags_adp
Se1 Se 0.51148(3) 0.37117(2) 0.87072(3) 0.04867(12) Uani 1 1 d . .
K1 K 0.24556(5) 0.54569(3) 0.70188(6) 0.04432(16) Uani 1 1 d . .
O3 O 0.0251(2) 0.56327(19) 0.7697(2) 0.0855(9) Uani 1 1 d . .
O2 O 0.0833(2) 0.43434(14) 0.6828(3) 0.0761(8) Uani 1 1 d . .
N4 N 0.5074(2) 0.57130(12) 0.8240(2) 0.0407(5) Uani 1 1 d . .
N1 N 0.6400(2) 0.41058(13) 0.9728(3) 0.0525(7) Uani 1 1 d . .
O6 O 0.3429(2) 0.5465(2) 0.4812(3) 0.0973(12) Uani 1 1 d . .
O1 O 0.2176(2) 0.42919(17) 0.5075(3) 0.0858(10) Uani 1 1 d . .
C3 C 0.5921(2) 0.61409(14) 0.8859(3) 0.0395(6) Uani 1 1 d . .
C2 C 0.6312(2) 0.47864(14) 0.9482(3) 0.0373(6) Uani 1 1 d . .
N2 N 0.4503(2) 0.45376(13) 0.8041(2) 0.0431(6) Uani 1 1 d . .
C12C C 0.3473(4) 0.6115(5) 0.4160(5) 0.139(3) Uani 1 1 d . .
H12A H 0.2779 0.6169 0.3470 0.167 Uiso 1 1 calc R U
H12B H 0.4129 0.6113 0.3794 0.167 Uiso 1 1 calc R U
C11C C 0.3575(5) 0.6710(5) 0.5068(7) 0.147(4) Uani 1 1 d . .
H11A H 0.4224 0.6634 0.5803 0.176 Uiso 1 1 calc R U
H11B H 0.3701 0.7144 0.4656 0.176 Uiso 1 1 calc R U
O5 O 0.2570(3) 0.67507(17) 0.5449(3) 0.0957(11) Uani 1 1 d . .
C10C C 0.2576(6) 0.7362(3) 0.6238(7) 0.138(3) Uani 1 1 d . .
H10A H 0.3233 0.7342 0.6979 0.166 Uiso 1 1 calc R U
H10B H 0.2643 0.7783 0.5759 0.166 Uiso 1 1 calc R U
C9C C 0.1523(6) 0.7386(2) 0.6644(6) 0.128(3) Uani 1 1 d . .
H9CA H 0.1483 0.7824 0.7088 0.154 Uiso 1 1 calc R U
H9CB H 0.0864 0.7364 0.5904 0.154 Uiso 1 1 calc R U
O4 O 0.1494(3) 0.68203(16) 0.7453(3) 0.0993(12) Uani 1 1 d . .
C8C C 0.0498(6) 0.6837(4) 0.7944(6) 0.136(3) Uani 1 1 d . .
H8CA H -0.0191 0.6897 0.7250 0.163 Uiso 1 1 calc R U
H8CB H 0.0551 0.7228 0.8531 0.163 Uiso 1 1 calc R U
C7C C 0.0443(5) 0.6173(4) 0.8609(5) 0.131(3) Uani 1 1 d . .
H7CA H 0.1160 0.6092 0.9252 0.157 Uiso 1 1 calc R U
H7CB H -0.0179 0.6187 0.9028 0.157 Uiso 1 1 calc R U
C6C C -0.0043(4) 0.4965(4) 0.8154(5) 0.110(2) Uani 1 1 d . .
H5 H 0.0574 0.4810 0.8871 0.133 Uiso 1 1 calc R U
H4 H -0.0740 0.5010 0.8441 0.133 Uiso 1 1 calc R U
C5C C -0.0217(4) 0.4457(3) 0.7129(6) 0.108(2) Uani 1 1 d . .
H5CA H -0.0500 0.4020 0.7392 0.130 Uiso 1 1 calc R U
H5CB H -0.0784 0.4632 0.6385 0.130 Uiso 1 1 calc R U
C4C C 0.0763(5) 0.3794(2) 0.5910(6) 0.115(2) Uani 1 1 d . .
H6 H 0.0201 0.3916 0.5121 0.138 Uiso 1 1 calc R U
H7 H 0.0517 0.3361 0.6232 0.138 Uiso 1 1 calc R U
C3C C 0.1908(6) 0.3692(3) 0.5661(6) 0.121(3) Uani 1 1 d . .
H3CA H 0.2486 0.3611 0.6459 0.145 Uiso 1 1 calc R U
H3CB H 0.1892 0.3288 0.5112 0.145 Uiso 1 1 calc R U
C2C C 0.3248(4) 0.4239(4) 0.4744(5) 0.119(3) Uani 1 1 d . .
H2CA H 0.3248 0.3826 0.4220 0.143 Uiso 1 1 calc R U
H2CB H 0.3875 0.4196 0.5511 0.143 Uiso 1 1 calc R U
C1C C 0.3408(4) 0.4875(5) 0.4035(4) 0.137(3) Uani 1 1 d . .
H1CA H 0.4126 0.4842 0.3786 0.165 Uiso 1 1 calc R U
H1CB H 0.2782 0.4917 0.3266 0.165 Uiso 1 1 calc R U
C4 C 0.5779(3) 0.68821(18) 0.8592(3) 0.0607(9) Uani 1 1 d . .
N5 N 0.5679(4) 0.74694(19) 0.8398(4) 0.1026(14) Uani 1 1 d . .
C1 C 0.5268(2) 0.50246(14) 0.8553(2) 0.0333(5) Uani 1 1 d . .
N3 N 0.7145(2) 0.52412(13) 1.0081(2) 0.0458(6) Uani 1 1 d . .
N6 N 0.8480(3) 0.68342(18) 1.0724(4) 0.0859(11) Uani 1 1 d . .
C5 C 0.6932(2) 0.59090(14) 0.9733(3) 0.0391(6) Uani 1 1 d . .
C6 C 0.7802(3) 0.64246(17) 1.0309(3) 0.0546(8) Uani 1 1 d . .

loop_
_atom_site_aniso_label
_atom_site_aniso_U_11
_atom_site_aniso_U_22
_atom_site_aniso_U_33
_atom_site_aniso_U_23
_atom_site_aniso_U_13
_atom_site_aniso_U_12
Se1 0.0599(2) 0.03484(16) 0.05021(19) -0.01229(13) 0.01228(14) -0.00225(13)
K1 0.0369(3) 0.0435(3) 0.0521(4) 0.0035(3) 0.0107(3) 0.0037(3)
O3 0.0642(17) 0.144(3) 0.0507(15) 0.0108(17) 0.0189(13) 0.0322(17)
O2 0.0484(14) 0.0733(18) 0.0929(19) 0.0200(15) -0.0066(13) -0.0231(12)
N4 0.0426(13) 0.0399(13) 0.0337(11) 0.0039(10) -0.0011(10) -0.0002(10)
N1 0.0467(15) 0.0365(13) 0.0680(17) -0.0023(12) 0.0034(13) 0.0069(11)
O6 0.0625(17) 0.188(4) 0.0473(15) 0.021(2) 0.0244(13) 0.026(2)
O1 0.0731(18) 0.083(2) 0.0838(19) -0.0243(16) -0.0120(15) 0.0362(16)
C3 0.0420(15) 0.0373(14) 0.0375(14) 0.0057(11) 0.0073(12) -0.0012(11)
C2 0.0355(14) 0.0340(13) 0.0417(15) -0.0030(11) 0.0090(11) 0.0051(11)
N2 0.0483(14) 0.0427(13) 0.0338(12) -0.0040(10) 0.0026(10) -0.0047(11)
C12C 0.051(3) 0.290(10) 0.081(4) 0.097(5) 0.024(3) 0.001(4)
C11C 0.079(4) 0.227(9) 0.118(5) 0.095(6) -0.001(4) -0.067(5)
O5 0.0644(18) 0.087(2) 0.119(2) 0.0465(19) -0.0056(17) -0.0311(15)
C10C 0.107(4) 0.054(3) 0.204(7) 0.035(4) -0.047(5) -0.038(3)
C9C 0.123(5) 0.037(2) 0.169(6) -0.012(3) -0.060(4) 0.009(3)
O4 0.116(3) 0.0679(19) 0.086(2) -0.0150(16) -0.0232(19) 0.0445(18)
C8C 0.154(6) 0.150(6) 0.089(4) -0.040(4) 0.006(4) 0.104(5)
C7C 0.123(4) 0.211(8) 0.058(3) -0.011(4) 0.024(3) 0.099(5)
C6C 0.043(2) 0.209(7) 0.085(3) 0.078(4) 0.028(2) 0.017(3)
C5C 0.045(2) 0.160(5) 0.109(4) 0.066(4) -0.001(2) -0.030(3)
C4C 0.111(4) 0.059(3) 0.140(5) 0.006(3) -0.033(4) -0.040(3)
C3C 0.125(5) 0.055(3) 0.139(5) -0.036(3) -0.045(4) 0.025(3)
C2C 0.090(3) 0.183(6) 0.071(3) -0.053(4) -0.006(3) 0.086(4)
C1C 0.074(3) 0.295(10) 0.042(2) -0.008(4) 0.013(2) 0.078(5)
C4 0.058(2) 0.0470(19) 0.063(2) 0.0177(16) -0.0107(16) -0.0055(15)
N5 0.104(3) 0.055(2) 0.118(3) 0.036(2) -0.026(2) -0.010(2)
C1 0.0340(13) 0.0385(13) 0.0274(12) -0.0026(10) 0.0077(10) 0.0007(11)
N3 0.0335(12) 0.0388(13) 0.0580(15) 0.0021(11) -0.0010(11) 0.0032(10)
N6 0.063(2) 0.061(2) 0.114(3) 0.0118(19) -0.0132(19) -0.0223(17)
C5 0.0311(13) 0.0372(14) 0.0461(15) 0.0027(12) 0.0049(11) -0.0026(11)
C6 0.0410(17) 0.0461(18) 0.068(2) 0.0102(15) -0.0008(15) -0.0041(14)

loop_
_atom_type_symbol
_atom_type_description
_atom_type_scat_dispersion_real
_atom_type_scat_dispersion_imag
_atom_type_scat_source
C C 0.0033 0.0016 'International Tables Vol C Tables 4.2.6.8 and 6.1.1.4'
H H 0.0000 0.0000 'International Tables Vol C Tables 4.2.6.8 and 6.1.1.4'
N N 0.0061 0.0033 'International Tables Vol C Tables 4.2.6.8 and 6.1.1.4'
O O 0.0106 0.0060 'International Tables Vol C Tables 4.2.6.8 and 6.1.1.4'
K K 0.2009 0.2494 'International Tables Vol C Tables 4.2.6.8 and 6.1.1.4'
Se Se -0.0929 2.2259 'International Tables Vol C Tables 4.2.6.8 and 6.1.1.4'

loop_
_geom_angle_atom_site_label_1
_geom_angle_atom_site_label_2
_geom_angle_atom_site_label_3
_geom_angle
_geom_angle_site_symmetry_1
_geom_angle_site_symmetry_3
N2 Se1 N1 94.46(11) . .
O2 K1 O6 110.83(11) . .
O2 K1 O4 112.32(11) . .
O6 K1 O4 112.66(12) . .
O2 K1 O3 57.34(10) . .
O6 K1 O3 141.26(8) . .
O4 K1 O3 56.04(11) . .
O2 K1 N2 94.19(7) . .
O6 K1 N2 80.85(8) . .
O4 K1 N2 141.33(8) . .
O3 K1 N2 132.93(8) . .
O2 K1 O1 56.79(10) . .
O6 K1 O1 55.12(11) . .
O4 K1 O1 141.87(8) . .
O3 K1 O1 108.24(9) . .
N2 K1 O1 76.14(7) . .
O2 K1 O5 134.14(8) . .
O6 K1 O5 56.47(11) . .
O4 K1 O5 56.27(11) . .
O3 K1 O5 102.91(10) . .
N2 K1 O5 122.26(8) . .
O1 K1 O5 102.68(11) . .
O2 K1 N4 137.95(7) . .
O6 K1 N4 76.90(8) . .
O4 K1 N4 100.94(8) . .
O3 K1 N4 138.55(8) . .
N2 K1 N4 44.88(6) . .
O1 K1 N4 109.21(7) . .
O5 K1 N4 85.60(7) . .
O2 K1 N3 72.56(7) . 3_667
O6 K1 N3 141.65(8) . 3_667
O4 K1 N3 99.69(8) . 3_667
O3 K1 N3 74.27(7) . 3_667
N2 K1 N3 60.86(6) . 3_667
O1 K1 N3 109.17(8) . 3_667
O5 K1 N3 147.29(9) . 3_667
N4 K1 N3 77.23(6) . 3_667
O2 K1 C1 115.00(7) . .
O6 K1 C1 81.17(7) . .
O4 K1 C1 120.73(8) . .
O3 K1 C1 137.49(7) . .
N2 K1 C1 22.18(6) . .
O1 K1 C1 94.54(7) . .
O5 K1 C1 106.49(7) . .
N4 K1 C1 23.12(6) . .
N3 K1 C1 64.35(6) 3_667 .
C7C O3 C6C 114.5(4) . .
C7C O3 K1 105.3(3) . .
C6C O3 K1 107.5(2) . .
C5C O2 C4C 112.5(4) . .
C5C O2 K1 120.6(3) . .
C4C O2 K1 120.6(3) . .
C3 N4 C1 113.7(2) . .
C3 N4 K1 149.24(19) . .
C1 N4 K1 92.53(15) . .
C2 N1 Se1 105.76(19) . .
C1C O6 C12C 113.2(5) . .
C1C O6 K1 122.6(4) . .
C12C O6 K1 118.8(4) . .
C3C O1 C2C 112.9(4) . .
C3C O1 K1 106.4(3) . .
C2C O1 K1 106.4(3) . .
N4 C3 C5 124.0(2) . .
N4 C3 C4 117.4(2) . .
C5 C3 C4 118.7(3) . .
N1 C2 N3 121.3(2) . .
N1 C2 C1 116.9(2) . .
N3 C2 C1 121.8(2) . .
C1 N2 Se1 106.02(18) . .
C1 N2 K1 99.25(17) . .
Se1 N2 K1 150.37(12) . .
O6 C12C C11C 109.8(4) . .
O6 C12C H12A 109.7 . .
C11C C12C H12A 109.7 . .
O6 C12C H12B 109.7 . .
C11C C12C H12B 109.7 . .
H12A C12C H12B 108.2 . .
O5 C11C C12C 108.3(5) . .
O5 C11C H11A 110.0 . .
C12C C11C H11A 110.0 . .
O5 C11C H11B 110.0 . .
C12C C11C H11B 110.0 . .
H11A C11C H11B 108.4 . .
C11C O5 C10C 110.8(5) . .
C11C O5 K1 107.1(3) . .
C10C O5 K1 108.5(3) . .
C9C C10C O5 109.7(4) . .
C9C C10C H10A 109.7 . .
O5 C10C H10A 109.7 . .
C9C C10C H10B 109.7 . .
O5 C10C H10B 109.7 . .
H10A C10C H10B 108.2 . .
O4 C9C C10C 109.5(4) . .
O4 C9C H9CA 109.8 . .
C10C C9C H9CA 109.8 . .
O4 C9C H9CB 109.8 . .
C10C C9C H9CB 109.8 . .
H9CA C9C H9CB 108.2 . .
C9C O4 C8C 112.1(4) . .
C9C O4 K1 120.5(4) . .
C8C O4 K1 118.9(3) . .
O4 C8C C7C 108.2(4) . .
O4 C8C H8CA 110.1 . .
C7C C8C H8CA 110.1 . .
O4 C8C H8CB 110.1 . .
C7C C8C H8CB 110.1 . .
H8CA C8C H8CB 108.4 . .
O3 C7C C8C 107.8(4) . .
O3 C7C H7CA 110.1 . .
C8C C7C H7CA 110.1 . .
O3 C7C H7CB 110.1 . .
C8C C7C H7CB 110.1 . .
H7CA C7C H7CB 108.5 . .
C5C C6C O3 108.9(4) . .
C5C C6C H5 109.9 . .
O3 C6C H5 109.9 . .
C5C C6C H4 109.9 . .
O3 C6C H4 109.9 . .
H5 C6C H4 108.3 . .
O2 C5C C6C 108.9(4) . .
O2 C5C H5CA 109.9 . .
C6C C5C H5CA 109.9 . .
O2 C5C H5CB 109.9 . .
C6C C5C H5CB 109.9 . .
H5CA C5C H5CB 108.3 . .
O2 C4C C3C 109.4(4) . .
O2 C4C H6 109.8 . .
C3C C4C H6 109.8 . .
O2 C4C H7 109.8 . .
C3C C4C H7 109.8 . .
H6 C4C H7 108.2 . .
O1 C3C C4C 108.2(4) . .
O1 C3C H3CA 110.0 . .
C4C C3C H3CA 110.0 . .
O1 C3C H3CB 110.0 . .
C4C C3C H3CB 110.0 . .
H3CA C3C H3CB 108.4 . .
O1 C2C C1C 108.8(4) . .
O1 C2C H2CA 109.9 . .
C1C C2C H2CA 109.9 . .
O1 C2C H2CB 109.9 . .
C1C C2C H2CB 109.9 . .
H2CA C2C H2CB 108.3 . .
O6 C1C C2C 109.3(4) . .
O6 C1C H1CA 109.8 . .
C2C C1C H1CA 109.8 . .
O6 C1C H1CB 109.8 . .
C2C C1C H1CB 109.8 . .
H1CA C1C H1CB 108.3 . .
N5 C4 C3 179.0(4) . .
N2 C1 N4 121.1(2) . .
N2 C1 C2 116.8(2) . .
N4 C1 C2 122.1(2) . .
N2 C1 K1 58.56(14) . .
N4 C1 K1 64.34(14) . .
C2 C1 K1 164.22(18) . .
C5 N3 C2 114.2(2) . .
C5 N3 K1 128.17(19) . 3_667
C2 N3 K1 96.01(17) . 3_667
N3 C5 C3 124.1(2) . .
N3 C5 C6 117.4(2) . .
C3 C5 C6 118.6(3) . .
N6 C6 C5 178.0(4) . .

loop_
_geom_bond_atom_site_label_1
_geom_bond_atom_site_label_2
_geom_bond_distance
_geom_bond_site_symmetry_2
Se1 N2 1.805(2) .
Se1 N1 1.812(3) .
K1 O2 2.850(2) .
K1 O6 2.921(3) .
K1 O4 2.928(3) .
K1 O3 2.945(3) .
K1 N2 2.987(3) .
K1 O1 3.016(3) .
K1 O5 3.016(3) .
K1 N4 3.118(2) .
K1 N3 3.330(3) 3_667
K1 C1 3.455(3) .
O3 C7C 1.403(7) .
O3 C6C 1.441(6) .
O2 C5C 1.399(6) .
O2 C4C 1.431(6) .
N4 C3 1.340(4) .
N4 C1 1.358(3) .
N1 C2 1.321(4) .
O6 C1C 1.400(8) .
O6 C12C 1.432(8) .
O1 C3C 1.384(7) .
O1 C2C 1.427(6) .
C3 C5 1.404(4) .
C3 C4 1.441(4) .
C2 N3 1.355(4) .
C2 C1 1.462(4) .
N2 C1 1.322(3) .
C12C C11C 1.484(10) .
C12C H12A 0.9700 .
C12C H12B 0.9700 .
C11C O5 1.375(7) .
C11C H11A 0.9700 .
C11C H11B 0.9700 .
O5 C10C 1.442(7) .
C10C C9C 1.444(10) .
C10C H10A 0.9700 .
C10C H10B 0.9700 .
C9C O4 1.395(7) .
C9C H9CA 0.9700 .
C9C H9CB 0.9700 .
O4 C8C 1.429(7) .
C8C C7C 1.466(9) .
C8C H8CA 0.9700 .
C8C H8CB 0.9700 .
C7C H7CA 0.9700 .
C7C H7CB 0.9700 .
C6C C5C 1.445(8) .
C6C H5 0.9700 .
C6C H4 0.9700 .
C5C H5CA 0.9700 .
C5C H5CB 0.9700 .
C4C C3C 1.480(9) .
C4C H6 0.9700 .
C4C H7 0.9700 .
C3C H3CA 0.9700 .
C3C H3CB 0.9700 .
C2C C1C 1.471(9) .
C2C H2CA 0.9700 .
C2C H2CB 0.9700 .
C1C H1CA 0.9700 .
C1C H1CB 0.9700 .
C4 N5 1.138(4) .
N3 C5 1.332(4) .
N3 K1 3.330(3) 3_667
N6 C6 1.132(4) .
C5 C6 1.451(4) .

loop_
_geom_torsion_atom_site_label_1
_geom_torsion_atom_site_label_2
_geom_torsion_atom_site_label_3
_geom_torsion_atom_site_label_4
_geom_torsion
_geom_torsion_site_symmetry_1
_geom_torsion_site_symmetry_4
N2 Se1 N1 C2 -2.1(2) . .
C1 N4 C3 C5 1.2(4) . .
K1 N4 C3 C5 147.7(3) . .
C1 N4 C3 C4 -179.4(3) . .
K1 N4 C3 C4 -33.0(5) . .
Se1 N1 C2 N3 -179.4(2) . .
Se1 N1 C2 C1 1.6(3) . .
N1 Se1 N2 C1 2.2(2) . .
N1 Se1 N2 K1 -145.4(2) . .
C1C O6 C12C C11C -176.1(4) . .
K1 O6 C12C C11C 29.1(5) . .
O6 C12C C11C O5 -66.7(6) . .
C12C C11C O5 C10C -174.5(4) . .
C12C C11C O5 K1 67.3(5) . .
C11C O5 C10C C9C -179.0(5) . .
K1 O5 C10C C9C -61.6(5) . .
O5 C10C C9C O4 66.2(6) . .
C10C C9C O4 C8C 176.8(5) . .
C10C C9C O4 K1 -35.6(5) . .
C9C O4 C8C C7C 171.0(4) . .
K1 O4 C8C C7C 22.9(5) . .
C6C O3 C7C C8C -168.8(4) . .
K1 O3 C7C C8C 73.3(5) . .
O4 C8C C7C O3 -65.6(6) . .
C7C O3 C6C C5C -180.0(4) . .
K1 O3 C6C C5C -63.3(4) . .
C4C O2 C5C C6C 174.0(4) . .
K1 O2 C5C C6C -33.8(5) . .
O3 C6C C5C O2 66.0(5) . .
C5C O2 C4C C3C -178.7(4) . .
K1 O2 C4C C3C 29.1(6) . .
C2C O1 C3C C4C -177.6(4) . .
K1 O1 C3C C4C 66.0(4) . .
O2 C4C C3C O1 -65.9(6) . .
C3C O1 C2C C1C 175.3(4) . .
K1 O1 C2C C1C -68.3(4) . .
C12C O6 C1C C2C -174.5(4) . .
K1 O6 C1C C2C -20.7(5) . .
O1 C2C C1C O6 60.7(5) . .
Se1 N2 C1 N4 179.5(2) . .
K1 N2 C1 N4 -16.2(3) . .
Se1 N2 C1 C2 -1.7(3) . .
K1 N2 C1 C2 162.72(19) . .
Se1 N2 C1 K1 -164.39(18) . .
C3 N4 C1 N2 178.8(3) . .
K1 N4 C1 N2 15.3(3) . .
C3 N4 C1 C2 0.0(4) . .
K1 N4 C1 C2 -163.5(2) . .
C3 N4 C1 K1 163.6(3) . .
N1 C2 C1 N2 0.1(4) . .
N3 C2 C1 N2 -179.0(3) . .
N1 C2 C1 N4 178.9(3) . .
N3 C2 C1 N4 -0.1(4) . .
N1 C2 C1 K1 68.8(7) . .
N3 C2 C1 K1 -110.2(6) . .
N1 C2 N3 C5 -180.0(3) . .
C1 C2 N3 C5 -1.0(4) . .
N1 C2 N3 K1 -43.2(3) . 3_667
C1 C2 N3 K1 135.8(2) . 3_667
C2 N3 C5 C3 2.2(4) . .
K1 N3 C5 C3 -117.8(3) 3_667 .
C2 N3 C5 C6 -178.4(3) . .
K1 N3 C5 C6 61.6(3) 3_667 .
N4 C3 C5 N3 -2.5(5) . .
C4 C3 C5 N3 178.1(3) . .
N4 C3 C5 C6 178.1(3) . .
C4 C3 C5 C6 -1.3(5) . .
